data_7048780
loop_
_publ_author_name
'Shi, Ying'
'Liu, Xia'
'Shan, Yuyu'
'Zhang, Xia'
'Kong, Weibo'
'Lu, Yuenan'
'Tan, Zhidan'
'Li, Xiu-Ling'

_publ_section_title
;
 Naked-eye repeatable off-on-off and on-off-on switching luminescence of
 copper(i)-1H-imidazo[4,5-f][1,10]phenanthroline complexes with reversible
 acid-base responses.
;
_journal_issue 7
_journal_name_full 'Dalton transactions (Cambridge, England : 2003)'
_journal_page_first 2430
_journal_page_last 2441
_journal_paper_doi 10.1039/c8dt04538k
_journal_volume 48
_journal_year 2019
_chemical_formula_moiety 'C67 H45 Cu N4 P2, C H4 O, H2 O'
_chemical_formula_sum 'C68 H51 Cl0 Cu N4 O2 P2'
_chemical_formula_weight 1081.60
_space_group_crystal_system triclinic
_space_group_IT_number 2
_space_group_name_Hall '-P 1'
_space_group_name_H-M_alt 'P -1'
_symmetry_space_group_name_Hall '-P 1'
_symmetry_space_group_name_H-M 'P -1'
_atom_sites_solution_hydrogens mixed
_atom_sites_solution_primary iterative
_audit_creation_date 2019-01-06
_audit_creation_method
;
Olex2 1.2
(compiled 2018.05.29 svn.r3508 for OlexSys, GUI svn.r5506)
;
_audit_update_record
;
2019-01-06 deposited with the CCDC.
2019-01-15 downloaded from the CCDC.
;
_cell_angle_alpha 105.655(4)
_cell_angle_beta 100.773(4)
_cell_angle_gamma 101.648(4)
_cell_formula_units_Z 2
_cell_length_a 11.303(4)
_cell_length_b 13.704(4)
_cell_length_c 21.312(7)
_cell_measurement_reflns_used 6582
_cell_measurement_temperature 150(2)
_cell_measurement_theta_max 28.09
_cell_measurement_theta_min 2.38
_cell_volume 3009.5(17)
_computing_molecular_graphics 'Olex2 (Dolomanov et al., 2009)'
_computing_publication_material 'Olex2 (Dolomanov et al., 2009)'
_computing_structure_refinement 'ShelXL (Sheldrick, 2015)'
_computing_structure_solution 'olex2.solve (Bourhis et al., 2015)'
_diffrn_ambient_temperature 150.15
_diffrn_measured_fraction_theta_full 0.980
_diffrn_measured_fraction_theta_max 0.853
_diffrn_measurement_device_type 'Bruker SMART APEX II CCD area detector'
_diffrn_measurement_method 'phi and omega scans'
_diffrn_radiation_monochromator graphite
_diffrn_radiation_type MoK\a
_diffrn_radiation_wavelength 0.71073
_diffrn_reflns_av_R_equivalents 0.0222
_diffrn_reflns_av_unetI/netI 0.0519
_diffrn_reflns_Laue_measured_fraction_full 0.980
_diffrn_reflns_Laue_measured_fraction_max 0.853
_diffrn_reflns_limit_h_max 14
_diffrn_reflns_limit_h_min -15
_diffrn_reflns_limit_k_max 17
_diffrn_reflns_limit_k_min -18
_diffrn_reflns_limit_l_max 27
_diffrn_reflns_limit_l_min -27
_diffrn_reflns_number 18224
_diffrn_reflns_point_group_measured_fraction_full 0.980
_diffrn_reflns_point_group_measured_fraction_max 0.853
_diffrn_reflns_theta_full 25.242
_diffrn_reflns_theta_max 28.681
_diffrn_reflns_theta_min 2.946
_exptl_absorpt_coefficient_mu 0.462
_exptl_absorpt_correction_T_max 0.7458
_exptl_absorpt_correction_T_min 0.6451
_exptl_absorpt_correction_type multi-scan
_exptl_crystal_colour 'orangish red'
_exptl_crystal_colour_modifier orangish
_exptl_crystal_colour_primary red
_exptl_crystal_density_diffrn 1.194
_exptl_crystal_description prism
_exptl_crystal_F_000 1124
_exptl_crystal_preparation Luminescent
_refine_diff_density_max 0.514
_refine_diff_density_min -0.342
_refine_diff_density_rms 0.058
_refine_ls_extinction_method none
_refine_ls_goodness_of_fit_ref 1.038
_refine_ls_hydrogen_treatment constr
_refine_ls_matrix_type full
_refine_ls_number_parameters 695
_refine_ls_number_reflns 13256
_refine_ls_number_restraints 0
_refine_ls_restrained_S_all 1.038
_refine_ls_R_factor_all 0.0594
_refine_ls_R_factor_gt 0.0420
_refine_ls_shift/su_max 0.002
_refine_ls_shift/su_mean 0.000
_refine_ls_structure_factor_coef Fsqd
_refine_ls_weighting_details 'w=1/[\s^2^(Fo^2^)+(0.0609P)^2^+0.0346P] where P=(Fo^2^+2Fc^2^)/3'
_refine_ls_weighting_scheme calc
_refine_ls_wR_factor_gt 0.1055
_refine_ls_wR_factor_ref 0.1141
_reflns_Friedel_coverage 0.000
_reflns_number_gt 10210
_reflns_number_total 13256
_reflns_threshold_expression 'I > 2\s(I)'
_cod_data_source_file c8dt04538k2.cif
_cod_data_source_block 3b
_cod_depositor_comments 'Adding full bibliography for 7048779--7048781.cif.'
_cod_original_cell_volume 3009.6(16)
_cod_database_code 7048780
_shelx_shelxl_version_number 2014/7
_shelx_space_group_comment
;
The symmetry employed for this shelxl refinement is uniquely defined
by the following loop, which should always be used as a source of
symmetry information in preference to the above space-group names.
They are only intended as comments.
;
_olex2_refinement_description
;
1. Fixed Uiso
 At 1.2 times of:
  All C(H) groups, All C(H,H,H) groups
 At 1.5 times of:
  All O(H) groups, All O(H,H) groups
2.a Riding coordinates:
 O01(H01A,H01B)
2.b Aromatic/amide H refined with riding coordinates:
 C1(H1), C2(H2), C3(H3), C8(H8), C9(H9), C10(H10), C15(H15), C16(H16),
 C18(H18), C19(H19), C20(H20), C21(H21), C23(H23), C25(H25), C26(H26), C27(H27),
  C28(H28), C29(H29), C31(H31), C32(H32), C33(H33), C34(H34), C35(H35),
 C37(H37), C38(H38), C40(H40), C41(H41), C42(H42), C43(H43), C48(H48), C49(H49),
  C51(H51), C52(H52), C53(H53), C54(H54), C57(H57), C58(H58), C59(H59),
 C60(H60), C61(H61), C63(H63), C64(H64), C65(H65), C66(H66), C67(H67)
2.c Tetrahedral OH refined with riding coordinates:
 O02(H02)
2.d Idealised Me refined as rotating group:
 C02(H02A,H02B,H02C)
;
_olex2_submission_special_instructions 'No special instructions were received'

loop_
_space_group_symop_operation_xyz
'x, y, z'
'-x, -y, -z'

loop_
_atom_site_label
_atom_site_type_symbol
_atom_site_fract_x
_atom_site_fract_y
_atom_site_fract_z
_atom_site_U_iso_or_equiv
_atom_site_adp_type
_atom_site_occupancy
_atom_site_site_symmetry_order
_atom_site_calc_flag
_atom_site_refinement_flags_posn
Cu1 Cu 0.22765(2) 0.22118(2) 0.78654(2) 0.02051(7) Uani 1 1 d .
P1 P 0.09214(5) 0.18655(4) 0.84851(3) 0.01974(11) Uani 1 1 d .
P2 P 0.37838(5) 0.15379(4) 0.82742(2) 0.01909(11) Uani 1 1 d .
N1 N 0.18524(15) 0.17114(12) 0.68293(8) 0.0221(3) Uani 1 1 d .
N2 N 0.25875(15) 0.36493(12) 0.77244(8) 0.0212(3) Uani 1 1 d .
N3 N 0.14302(17) 0.33564(14) 0.50350(8) 0.0288(4) Uani 1 1 d .
N4 N 0.19240(17) 0.50106(13) 0.58044(8) 0.0258(4) Uani 1 1 d .
C1 C 0.1589(2) 0.07416(16) 0.63943(10) 0.0266(4) Uani 1 1 d .
H1 H 0.1553 0.0168 0.6567 0.032 Uiso 1 1 calc R
C2 C 0.1364(2) 0.05346(16) 0.56996(11) 0.0307(5) Uani 1 1 d .
H2 H 0.1197 -0.0165 0.5409 0.037 Uiso 1 1 calc R
C3 C 0.1385(2) 0.13468(16) 0.54387(10) 0.0294(5) Uani 1 1 d .
H3 H 0.1211 0.1213 0.4965 0.035 Uiso 1 1 calc R
C4 C 0.16645(19) 0.23781(16) 0.58781(10) 0.0238(4) Uani 1 1 d .
C5 C 0.16883(19) 0.32898(16) 0.56717(10) 0.0245(4) Uani 1 1 d .
C6 C 0.19862(19) 0.42934(15) 0.61366(10) 0.0232(4) Uani 1 1 d .
C7 C 0.22896(19) 0.44663(15) 0.68477(9) 0.0214(4) Uani 1 1 d .
C8 C 0.2616(2) 0.54528(15) 0.73437(10) 0.0264(4) Uani 1 1 d .
H8 H 0.2620 0.6069 0.7220 0.032 Uiso 1 1 calc R
C9 C 0.2932(2) 0.55178(16) 0.80108(10) 0.0272(5) Uani 1 1 d .
H9 H 0.3149 0.6179 0.8354 0.033 Uiso 1 1 calc R
C10 C 0.29290(19) 0.46052(15) 0.81772(10) 0.0242(4) Uani 1 1 d .
H10 H 0.3185 0.4667 0.8640 0.029 Uiso 1 1 calc R
C11 C 0.22693(18) 0.35731(15) 0.70601(9) 0.0204(4) Uani 1 1 d .
C12 C 0.19171(18) 0.25277(15) 0.65747(10) 0.0206(4) Uani 1 1 d .
C13 C 0.1577(2) 0.43975(17) 0.51460(10) 0.0279(5) Uani 1 1 d .
C14 C 0.1404(2) 0.48480(18) 0.45943(10) 0.0325(5) Uani 1 1 d .
C15 C 0.1202(3) 0.4198(2) 0.39209(12) 0.0556(8) Uani 1 1 d .
H15 H 0.1167 0.3474 0.3830 0.067 Uiso 1 1 calc R
C16 C 0.1058(3) 0.4607(3) 0.34027(13) 0.0713(10) Uani 1 1 d .
H16 H 0.0926 0.4160 0.2955 0.086 Uiso 1 1 calc R
C17 C 0.1101(3) 0.5685(2) 0.35179(13) 0.0518(7) Uani 1 1 d .
C18 C 0.0959(3) 0.6145(3) 0.29969(15) 0.0678(10) Uani 1 1 d .
H18 H 0.0813 0.5718 0.2543 0.081 Uiso 1 1 calc R
C19 C 0.1027(3) 0.7178(3) 0.31349(16) 0.0651(10) Uani 1 1 d .
H19 H 0.0935 0.7470 0.2778 0.078 Uiso 1 1 calc R
C20 C 0.1232(3) 0.7821(3) 0.37954(16) 0.0564(8) Uani 1 1 d .
H20 H 0.1270 0.8546 0.3886 0.068 Uiso 1 1 calc R
C21 C 0.1377(3) 0.7411(2) 0.43162(14) 0.0478(7) Uani 1 1 d .
H21 H 0.1525 0.7856 0.4766 0.057 Uiso 1 1 calc R
C22 C 0.1307(2) 0.6336(2) 0.41888(12) 0.0376(6) Uani 1 1 d .
C23 C 0.1445(2) 0.58861(19) 0.47125(11) 0.0344(5) Uani 1 1 d .
H23 H 0.1569 0.6321 0.5163 0.041 Uiso 1 1 calc R
C24 C -0.00837(19) 0.27523(16) 0.86425(10) 0.0238(4) Uani 1 1 d .
C25 C -0.1353(2) 0.24164(18) 0.85757(12) 0.0334(5) Uani 1 1 d .
H25 H -0.1749 0.1687 0.8456 0.040 Uiso 1 1 calc R
C26 C -0.2050(2) 0.3143(2) 0.86838(13) 0.0433(6) Uani 1 1 d .
H26 H -0.2926 0.2905 0.8623 0.052 Uiso 1 1 calc R
C27 C -0.1493(2) 0.4194(2) 0.88759(13) 0.0415(6) Uani 1 1 d .
H27 H -0.1974 0.4685 0.8965 0.050 Uiso 1 1 calc R
C28 C -0.0239(2) 0.45414(18) 0.89401(14) 0.0411(6) Uani 1 1 d .
H28 H 0.0150 0.5273 0.9070 0.049 Uiso 1 1 calc R
C29 C 0.0460(2) 0.38253(17) 0.88161(12) 0.0346(5) Uani 1 1 d .
H29 H 0.1325 0.4070 0.8850 0.041 Uiso 1 1 calc R
C30 C -0.01446(18) 0.05502(15) 0.81956(10) 0.0236(4) Uani 1 1 d .
C31 C -0.0265(2) -0.00854(17) 0.75483(11) 0.0310(5) Uani 1 1 d .
H31 H 0.0184 0.0177 0.7267 0.037 Uiso 1 1 calc R
C32 C -0.1037(2) -0.11025(18) 0.73058(14) 0.0434(6) Uani 1 1 d .
H32 H -0.1111 -0.1535 0.6861 0.052 Uiso 1 1 calc R
C33 C -0.1694(2) -0.14844(18) 0.77100(15) 0.0478(7) Uani 1 1 d .
H33 H -0.2213 -0.2185 0.7547 0.057 Uiso 1 1 calc R
C34 C -0.1601(2) -0.08557(19) 0.83478(14) 0.0430(6) Uani 1 1 d .
H34 H -0.2071 -0.1114 0.8622 0.052 Uiso 1 1 calc R
C35 C -0.0822(2) 0.01548(18) 0.85918(12) 0.0337(5) Uani 1 1 d .
H35 H -0.0751 0.0583 0.9037 0.040 Uiso 1 1 calc R
C36 C 0.18391(17) 0.20308(14) 0.93410(9) 0.0186(4) Uani 1 1 d .
C37 C 0.19563(19) 0.29583(15) 0.98797(10) 0.0248(4) Uani 1 1 d .
H37 H 0.1491 0.3438 0.9801 0.030 Uiso 1 1 calc R
C38 C 0.27167(19) 0.31730(15) 1.05028(10) 0.0264(4) Uani 1 1 d .
H38 H 0.2782 0.3804 1.0847 0.032 Uiso 1 1 calc R
C39 C 0.34065(18) 0.24811(15) 1.06471(10) 0.0218(4) Uani 1 1 d .
C40 C 0.4185(2) 0.26890(16) 1.12965(10) 0.0279(5) Uani 1 1 d .
H40 H 0.4238 0.3308 1.1647 0.034 Uiso 1 1 calc R
C41 C 0.4857(2) 0.20171(16) 1.14263(10) 0.0270(5) Uani 1 1 d .
H41 H 0.5377 0.2168 1.1865 0.032 Uiso 1 1 calc R
C42 C 0.4782(2) 0.11005(16) 1.09123(10) 0.0256(4) Uani 1 1 d .
H42 H 0.5270 0.0641 1.1002 0.031 Uiso 1 1 calc R
C43 C 0.40133(19) 0.08607(15) 1.02819(10) 0.0231(4) Uani 1 1 d .
H43 H 0.3952 0.0223 0.9945 0.028 Uiso 1 1 calc R
C44 C 0.33094(18) 0.15443(14) 1.01239(9) 0.0195(4) Uani 1 1 d .
C45 C 0.25195(18) 0.13344(14) 0.94639(9) 0.0182(4) Uani 1 1 d .
C46 C 0.24276(17) 0.03354(14) 0.89249(9) 0.0180(4) Uani 1 1 d .
C47 C 0.29755(17) 0.03273(14) 0.83914(9) 0.0185(4) Uani 1 1 d .
C48 C 0.27367(18) -0.06342(15) 0.78608(9) 0.0222(4) Uani 1 1 d .
H48 H 0.3077 -0.0633 0.7486 0.027 Uiso 1 1 calc R
C49 C 0.20337(19) -0.15553(15) 0.78767(10) 0.0238(4) Uani 1 1 d .
H49 H 0.1889 -0.2184 0.7514 0.029 Uiso 1 1 calc R
C50 C 0.15190(19) -0.15838(15) 0.84280(10) 0.0229(4) Uani 1 1 d .
C51 C 0.0772(2) -0.25343(15) 0.84474(11) 0.0273(5) Uani 1 1 d .
H51 H 0.0659 -0.3173 0.8099 0.033 Uiso 1 1 calc R
C52 C 0.0214(2) -0.25413(16) 0.89629(11) 0.0298(5) Uani 1 1 d .
H52 H -0.0299 -0.3180 0.8967 0.036 Uiso 1 1 calc R
C53 C 0.0398(2) -0.16049(16) 0.94853(11) 0.0282(5) Uani 1 1 d .
H53 H 0.0010 -0.1615 0.9843 0.034 Uiso 1 1 calc R
C54 C 0.11257(19) -0.06802(16) 0.94868(10) 0.0245(4) Uani 1 1 d .
H54 H 0.1247 -0.0057 0.9850 0.029 Uiso 1 1 calc R
C55 C 0.17053(18) -0.06325(14) 0.89562(9) 0.0198(4) Uani 1 1 d .
C56 C 0.47840(18) 0.11445(16) 0.77237(10) 0.0225(4) Uani 1 1 d .
C57 C 0.4912(2) 0.16663(18) 0.72587(11) 0.0323(5) Uani 1 1 d .
H57 H 0.4450 0.2163 0.7218 0.039 Uiso 1 1 calc R
C58 C 0.5719(3) 0.1465(2) 0.68493(13) 0.0481(7) Uani 1 1 d .
H58 H 0.5815 0.1834 0.6536 0.058 Uiso 1 1 calc R
C59 C 0.6377(2) 0.0734(2) 0.68959(13) 0.0444(6) Uani 1 1 d .
H59 H 0.6918 0.0593 0.6611 0.053 Uiso 1 1 calc R
C60 C 0.6250(2) 0.02076(19) 0.73549(12) 0.0354(5) Uani 1 1 d .
H60 H 0.6698 -0.0302 0.7385 0.042 Uiso 1 1 calc R
C61 C 0.54698(19) 0.04187(17) 0.77732(11) 0.0280(5) Uani 1 1 d .
H61 H 0.5401 0.0065 0.8097 0.034 Uiso 1 1 calc R
C62 C 0.49433(18) 0.23022(15) 0.90705(9) 0.0204(4) Uani 1 1 d .
C63 C 0.51029(19) 0.33812(16) 0.92974(10) 0.0268(4) Uani 1 1 d .
H63 H 0.4559 0.3689 0.9066 0.032 Uiso 1 1 calc R
C64 C 0.6054(2) 0.40139(17) 0.98609(11) 0.0328(5) Uani 1 1 d .
H64 H 0.6169 0.4754 1.0009 0.039 Uiso 1 1 calc R
C65 C 0.6829(2) 0.35676(18) 1.02052(11) 0.0318(5) Uani 1 1 d .
H65 H 0.7478 0.4001 1.0591 0.038 Uiso 1 1 calc R
C66 C 0.6665(2) 0.24944(18) 0.99911(11) 0.0328(5) Uani 1 1 d .
H66 H 0.7194 0.2187 1.0232 0.039 Uiso 1 1 calc R
C67 C 0.5726(2) 0.18655(16) 0.94234(11) 0.0288(5) Uani 1 1 d .
H67 H 0.5620 0.1127 0.9275 0.035 Uiso 1 1 calc R
O02 O 0.23684(17) 0.71146(12) 0.64338(8) 0.0386(4) Uani 1 1 d .
H02 H 0.2141 0.6481 0.6191 0.058 Uiso 1 1 calc R
O01 O 0.05943(18) 0.82278(12) 0.60077(8) 0.0488(5) Uani 1 1 d .
H01A H 0.1044 0.7886 0.6138 0.073 Uiso 1 1 d R
H01B H 0.0004 0.7790 0.5700 0.073 Uiso 1 1 d R
C02 C 0.3535(3) 0.7580(2) 0.63818(16) 0.0636(8) Uani 1 1 d .
H02A H 0.4178 0.7577 0.6759 0.076 Uiso 1 1 calc GR
H02B H 0.3582 0.8307 0.6393 0.076 Uiso 1 1 calc GR
H02C H 0.3673 0.7187 0.5956 0.076 Uiso 1 1 calc GR

loop_
_atom_site_aniso_label
_atom_site_aniso_U_11
_atom_site_aniso_U_22
_atom_site_aniso_U_33
_atom_site_aniso_U_23
_atom_site_aniso_U_13
_atom_site_aniso_U_12
Cu1 0.02237(14) 0.01912(12) 0.02054(13) 0.00893(10) 0.00339(10) 0.00505(10)
P1 0.0181(3) 0.0177(2) 0.0235(3) 0.0084(2) 0.0036(2) 0.00414(19)
P2 0.0195(3) 0.0200(2) 0.0187(2) 0.0081(2) 0.0041(2) 0.0053(2)
N1 0.0235(9) 0.0194(8) 0.0224(8) 0.0072(7) 0.0021(7) 0.0066(7)
N2 0.0232(9) 0.0192(8) 0.0196(8) 0.0068(7) 0.0036(7) 0.0034(7)
N3 0.0371(11) 0.0290(9) 0.0185(8) 0.0076(7) 0.0059(8) 0.0063(8)
N4 0.0342(10) 0.0245(9) 0.0201(8) 0.0101(7) 0.0060(7) 0.0077(8)
C1 0.0302(12) 0.0203(10) 0.0280(11) 0.0073(8) 0.0041(9) 0.0071(9)
C2 0.0393(13) 0.0194(10) 0.0263(11) 0.0002(8) 0.0038(10) 0.0063(9)
C3 0.0367(13) 0.0267(11) 0.0202(10) 0.0036(8) 0.0029(9) 0.0077(9)
C4 0.0256(11) 0.0240(10) 0.0206(10) 0.0055(8) 0.0050(8) 0.0072(8)
C5 0.0275(11) 0.0259(10) 0.0193(10) 0.0079(8) 0.0036(8) 0.0068(9)
C6 0.0279(11) 0.0235(10) 0.0212(10) 0.0100(8) 0.0069(8) 0.0090(8)
C7 0.0234(10) 0.0214(10) 0.0196(9) 0.0073(8) 0.0044(8) 0.0062(8)
C8 0.0366(12) 0.0175(9) 0.0256(10) 0.0102(8) 0.0074(9) 0.0045(9)
C9 0.0356(12) 0.0190(10) 0.0225(10) 0.0047(8) 0.0056(9) 0.0015(9)
C10 0.0284(11) 0.0234(10) 0.0185(10) 0.0074(8) 0.0031(8) 0.0031(8)
C11 0.0225(10) 0.0193(9) 0.0183(9) 0.0056(8) 0.0043(8) 0.0043(8)
C12 0.0190(10) 0.0192(9) 0.0225(10) 0.0067(8) 0.0027(8) 0.0047(8)
C13 0.0338(12) 0.0280(11) 0.0219(10) 0.0089(9) 0.0057(9) 0.0082(9)
C14 0.0368(13) 0.0379(13) 0.0223(11) 0.0130(9) 0.0059(9) 0.0054(10)
C15 0.090(2) 0.0400(15) 0.0246(13) 0.0107(11) 0.0057(14) -0.0010(14)
C16 0.107(3) 0.062(2) 0.0221(13) 0.0144(13) -0.0005(15) -0.0118(18)
C17 0.0511(17) 0.0671(19) 0.0327(14) 0.0307(13) -0.0004(12) -0.0039(14)
C18 0.067(2) 0.091(3) 0.0388(16) 0.0417(17) -0.0043(14) -0.0066(18)
C19 0.0431(17) 0.105(3) 0.068(2) 0.072(2) 0.0089(15) 0.0092(17)
C20 0.0471(17) 0.078(2) 0.077(2) 0.0627(19) 0.0261(15) 0.0279(15)
C21 0.0504(16) 0.0620(18) 0.0556(16) 0.0418(14) 0.0237(13) 0.0275(14)
C22 0.0316(13) 0.0551(15) 0.0359(13) 0.0294(12) 0.0096(10) 0.0120(11)
C23 0.0408(14) 0.0424(13) 0.0265(11) 0.0177(10) 0.0096(10) 0.0149(11)
C24 0.0231(10) 0.0251(10) 0.0271(10) 0.0116(8) 0.0068(8) 0.0104(8)
C25 0.0258(12) 0.0277(11) 0.0450(14) 0.0082(10) 0.0101(10) 0.0067(9)
C26 0.0264(13) 0.0448(15) 0.0595(16) 0.0103(12) 0.0166(12) 0.0147(11)
C27 0.0391(14) 0.0406(14) 0.0530(15) 0.0162(12) 0.0165(12) 0.0227(12)
C28 0.0372(14) 0.0271(12) 0.0670(17) 0.0220(12) 0.0155(12) 0.0142(10)
C29 0.0255(12) 0.0293(11) 0.0551(15) 0.0208(11) 0.0121(11) 0.0092(9)
C30 0.0181(10) 0.0189(9) 0.0311(11) 0.0101(8) -0.0010(8) 0.0029(8)
C31 0.0249(11) 0.0262(11) 0.0377(12) 0.0055(9) 0.0051(10) 0.0068(9)
C32 0.0324(13) 0.0283(12) 0.0557(16) -0.0038(11) 0.0048(12) 0.0074(10)
C33 0.0287(13) 0.0209(11) 0.081(2) 0.0129(13) -0.0053(13) 0.0005(10)
C34 0.0272(13) 0.0376(14) 0.0631(17) 0.0302(13) 0.0005(12) -0.0026(10)
C35 0.0292(12) 0.0350(12) 0.0344(12) 0.0182(10) 0.0003(10) 0.0007(10)
C36 0.0176(10) 0.0174(9) 0.0215(9) 0.0079(8) 0.0062(8) 0.0032(7)
C37 0.0246(11) 0.0181(9) 0.0303(11) 0.0055(8) 0.0049(9) 0.0075(8)
C38 0.0266(11) 0.0185(10) 0.0288(11) 0.0003(8) 0.0041(9) 0.0068(8)
C39 0.0228(10) 0.0183(9) 0.0218(10) 0.0051(8) 0.0047(8) 0.0025(8)
C40 0.0299(12) 0.0229(10) 0.0238(10) 0.0005(8) 0.0037(9) 0.0038(9)
C41 0.0304(12) 0.0250(10) 0.0198(10) 0.0055(8) -0.0006(9) 0.0032(9)
C42 0.0299(11) 0.0224(10) 0.0262(11) 0.0113(8) 0.0045(9) 0.0080(9)
C43 0.0301(11) 0.0188(9) 0.0208(10) 0.0064(8) 0.0064(9) 0.0072(8)
C44 0.0191(10) 0.0181(9) 0.0204(9) 0.0066(8) 0.0049(8) 0.0023(7)
C45 0.0201(10) 0.0159(9) 0.0188(9) 0.0062(7) 0.0061(8) 0.0033(7)
C46 0.0199(10) 0.0164(9) 0.0178(9) 0.0057(7) 0.0031(7) 0.0065(7)
C47 0.0173(9) 0.0175(9) 0.0195(9) 0.0061(7) 0.0018(7) 0.0042(7)
C48 0.0236(10) 0.0245(10) 0.0192(10) 0.0063(8) 0.0054(8) 0.0086(8)
C49 0.0262(11) 0.0198(9) 0.0217(10) 0.0012(8) 0.0034(8) 0.0084(8)
C50 0.0228(10) 0.0195(9) 0.0251(10) 0.0069(8) 0.0022(8) 0.0070(8)
C51 0.0292(11) 0.0153(9) 0.0327(11) 0.0041(8) 0.0031(9) 0.0050(8)
C52 0.0325(12) 0.0184(10) 0.0392(12) 0.0137(9) 0.0080(10) 0.0029(9)
C53 0.0330(12) 0.0267(11) 0.0296(11) 0.0139(9) 0.0125(9) 0.0074(9)
C54 0.0278(11) 0.0216(10) 0.0256(10) 0.0092(8) 0.0078(9) 0.0063(8)
C55 0.0206(10) 0.0191(9) 0.0202(9) 0.0076(8) 0.0033(8) 0.0064(8)
C56 0.0173(10) 0.0280(10) 0.0214(10) 0.0080(8) 0.0044(8) 0.0048(8)
C57 0.0317(12) 0.0393(13) 0.0363(12) 0.0200(10) 0.0152(10) 0.0151(10)
C58 0.0535(17) 0.0666(18) 0.0458(15) 0.0341(14) 0.0306(13) 0.0249(14)
C59 0.0393(14) 0.0583(17) 0.0438(14) 0.0157(13) 0.0248(12) 0.0187(13)
C60 0.0250(12) 0.0385(13) 0.0442(14) 0.0115(11) 0.0114(10) 0.0119(10)
C61 0.0247(11) 0.0320(11) 0.0302(11) 0.0127(9) 0.0071(9) 0.0099(9)
C62 0.0186(10) 0.0211(9) 0.0202(9) 0.0065(8) 0.0035(8) 0.0038(8)
C63 0.0246(11) 0.0251(10) 0.0289(11) 0.0070(9) 0.0043(9) 0.0072(9)
C64 0.0344(13) 0.0251(11) 0.0322(12) 0.0007(9) 0.0061(10) 0.0072(9)
C65 0.0266(12) 0.0353(12) 0.0233(11) 0.0001(9) 0.0012(9) 0.0037(10)
C66 0.0316(12) 0.0346(12) 0.0289(12) 0.0121(10) -0.0018(9) 0.0080(10)
C67 0.0318(12) 0.0216(10) 0.0293(11) 0.0088(9) 0.0010(9) 0.0044(9)
O02 0.0588(11) 0.0280(8) 0.0315(9) 0.0099(7) 0.0135(8) 0.0145(8)
O01 0.0666(13) 0.0243(8) 0.0425(10) 0.0063(7) -0.0072(9) 0.0091(8)
C02 0.065(2) 0.0487(17) 0.065(2) 0.0026(15) 0.0201(17) 0.0061(15)

loop_
_atom_type_symbol
_atom_type_description
_atom_type_scat_dispersion_real
_atom_type_scat_dispersion_imag
_atom_type_scat_source
C C 0.0033 0.0016 'International Tables Vol C Tables 4.2.6.8 and 6.1.1.4'
H H 0.0000 0.0000 'International Tables Vol C Tables 4.2.6.8 and 6.1.1.4'
N N 0.0061 0.0033 'International Tables Vol C Tables 4.2.6.8 and 6.1.1.4'
O O 0.0106 0.0060 'International Tables Vol C Tables 4.2.6.8 and 6.1.1.4'
P P 0.1023 0.0942 'International Tables Vol C Tables 4.2.6.8 and 6.1.1.4'
Cl Cl 0.1484 0.1585 'International Tables Vol C Tables 4.2.6.8 and 6.1.1.4'
Cu Cu 0.3201 1.2651 'International Tables Vol C Tables 4.2.6.8 and 6.1.1.4'

loop_
_geom_angle_atom_site_label_1
_geom_angle_atom_site_label_2
_geom_angle_atom_site_label_3
_geom_angle
P2 Cu1 P1 99.92(3)
N1 Cu1 P1 124.98(5)
N1 Cu1 P2 109.88(5)
N2 Cu1 P1 117.59(5)
N2 Cu1 P2 124.48(5)
N2 Cu1 N1 81.51(6)
C24 P1 Cu1 116.65(7)
C24 P1 C36 103.46(9)
C30 P1 Cu1 117.38(7)
C30 P1 C24 104.48(10)
C30 P1 C36 105.38(9)
C36 P1 Cu1 108.10(6)
C47 P2 Cu1 105.77(7)
C47 P2 C62 106.68(9)
C56 P2 Cu1 116.38(7)
C56 P2 C47 105.50(9)
C56 P2 C62 101.43(9)
C62 P2 Cu1 119.98(7)
C1 N1 Cu1 129.85(14)
C1 N1 C12 117.83(17)
C12 N1 Cu1 112.24(12)
C10 N2 Cu1 129.56(13)
C10 N2 C11 117.72(17)
C11 N2 Cu1 112.38(12)
C13 N3 C5 102.95(16)
C13 N4 C6 102.52(16)
N1 C1 C2 122.90(19)
C3 C2 C1 119.59(19)
C2 C3 C4 119.33(19)
C3 C4 C5 124.93(18)
C3 C4 C12 117.76(18)
C12 C4 C5 117.29(17)
N3 C5 C4 128.97(18)
N3 C5 C6 109.15(18)
C6 C5 C4 121.88(18)
N4 C6 C5 109.61(17)
N4 C6 C7 128.71(18)
C5 C6 C7 121.68(18)
C8 C7 C6 124.82(18)
C8 C7 C11 118.02(17)
C11 C7 C6 117.16(17)
C9 C8 C7 119.20(18)
C8 C9 C10 119.21(18)
N2 C10 C9 123.64(18)
N2 C11 C7 122.14(17)
N2 C11 C12 116.90(17)
C7 C11 C12 120.96(17)
N1 C12 C4 122.52(17)
N1 C12 C11 116.57(17)
C4 C12 C11 120.91(17)
N3 C13 N4 115.77(18)
N3 C13 C14 122.43(18)
N4 C13 C14 121.79(19)
C15 C14 C13 119.6(2)
C23 C14 C13 121.6(2)
C23 C14 C15 118.7(2)
C16 C15 C14 120.5(3)
C15 C16 C17 121.5(3)
C18 C17 C16 123.5(3)
C22 C17 C16 118.2(2)
C22 C17 C18 118.2(3)
C19 C18 C17 121.1(3)
C18 C19 C20 120.7(3)
C21 C20 C19 120.2(3)
C20 C21 C22 120.5(3)
C17 C22 C23 118.8(2)
C21 C22 C17 119.2(2)
C21 C22 C23 122.0(2)
C14 C23 C22 122.3(2)
C25 C24 P1 124.00(16)
C25 C24 C29 118.24(19)
C29 C24 P1 117.72(16)
C24 C25 C26 120.1(2)
C27 C26 C25 120.8(2)
C26 C27 C28 119.9(2)
C27 C28 C29 119.8(2)
C28 C29 C24 121.0(2)
C31 C30 P1 117.93(16)
C31 C30 C35 118.6(2)
C35 C30 P1 123.44(17)
C30 C31 C32 120.6(2)
C33 C32 C31 119.9(2)
C34 C33 C32 120.1(2)
C33 C34 C35 120.0(2)
C34 C35 C30 120.8(2)
C37 C36 P1 119.05(14)
C45 C36 P1 122.07(14)
C45 C36 C37 118.57(18)
C38 C37 C36 121.70(18)
C37 C38 C39 121.27(18)
C38 C39 C40 121.72(18)
C38 C39 C44 118.71(18)
C40 C39 C44 119.57(18)
C41 C40 C39 121.01(19)
C40 C41 C42 119.88(19)
C43 C42 C41 120.68(19)
C42 C43 C44 121.20(18)
C39 C44 C45 119.53(17)
C43 C44 C39 117.62(18)
C43 C44 C45 122.84(17)
C36 C45 C44 120.20(17)
C36 C45 C46 121.52(17)
C44 C45 C46 118.25(16)
C47 C46 C45 122.28(17)
C47 C46 C55 119.74(16)
C55 C46 C45 117.94(16)
C46 C47 P2 122.23(14)
C46 C47 C48 119.11(17)
C48 C47 P2 117.91(14)
C49 C48 C47 121.75(18)
C48 C49 C50 120.51(18)
C49 C50 C51 121.13(18)
C49 C50 C55 119.21(18)
C51 C50 C55 119.59(18)
C52 C51 C50 120.65(18)
C51 C52 C53 119.90(19)
C54 C53 C52 120.90(19)
C53 C54 C55 121.14(19)
C50 C55 C46 119.54(17)
C54 C55 C46 122.62(17)
C54 C55 C50 117.81(18)
C57 C56 P2 116.24(16)
C57 C56 C61 118.96(19)
C61 C56 P2 124.66(16)
C56 C57 C58 120.1(2)
C59 C58 C57 120.4(2)
C60 C59 C58 119.9(2)
C59 C60 C61 120.1(2)
C60 C61 C56 120.6(2)
C63 C62 P2 117.85(15)
C67 C62 P2 122.94(15)
C67 C62 C63 119.00(18)
C64 C63 C62 120.4(2)
C65 C64 C63 119.9(2)
C64 C65 C66 120.2(2)
C65 C66 C67 119.8(2)
C62 C67 C66 120.7(2)

loop_
_geom_bond_atom_site_label_1
_geom_bond_atom_site_label_2
_geom_bond_distance
Cu1 P1 2.2619(7)
Cu1 P2 2.2425(7)
Cu1 N1 2.0569(17)
Cu1 N2 2.0432(17)
P1 C24 1.833(2)
P1 C30 1.824(2)
P1 C36 1.852(2)
P2 C47 1.829(2)
P2 C56 1.829(2)
P2 C62 1.830(2)
N1 C1 1.337(2)
N1 C12 1.364(2)
N2 C10 1.331(2)
N2 C11 1.364(2)
N3 C5 1.365(2)
N3 C13 1.352(3)
N4 C6 1.363(2)
N4 C13 1.362(3)
C1 C2 1.393(3)
C2 C3 1.370(3)
C3 C4 1.403(3)
C4 C5 1.429(3)
C4 C12 1.408(3)
C5 C6 1.393(3)
C6 C7 1.431(3)
C7 C8 1.401(3)
C7 C11 1.413(3)
C8 C9 1.373(3)
C9 C10 1.389(3)
C11 C12 1.448(3)
C13 C14 1.468(3)
C14 C15 1.418(3)
C14 C23 1.366(3)
C15 C16 1.365(4)
C16 C17 1.420(4)
C17 C18 1.417(4)
C17 C22 1.413(4)
C18 C19 1.349(5)
C19 C20 1.392(5)
C20 C21 1.371(3)
C21 C22 1.407(4)
C22 C23 1.413(3)
C24 C25 1.383(3)
C24 C29 1.390(3)
C25 C26 1.388(3)
C26 C27 1.363(4)
C27 C28 1.369(3)
C28 C29 1.381(3)
C30 C31 1.383(3)
C30 C35 1.383(3)
C31 C32 1.386(3)
C32 C33 1.376(4)
C33 C34 1.371(4)
C34 C35 1.382(3)
C36 C37 1.428(3)
C36 C45 1.388(3)
C37 C38 1.360(3)
C38 C39 1.403(3)
C39 C40 1.415(3)
C39 C44 1.424(3)
C40 C41 1.358(3)
C41 C42 1.402(3)
C42 C43 1.370(3)
C43 C44 1.413(3)
C44 C45 1.438(3)
C45 C46 1.501(2)
C46 C47 1.391(3)
C46 C55 1.436(3)
C47 C48 1.423(3)
C48 C49 1.362(3)
C49 C50 1.411(3)
C50 C51 1.417(3)
C50 C55 1.421(3)
C51 C52 1.367(3)
C52 C53 1.401(3)
C53 C54 1.363(3)
C54 C55 1.418(3)
C56 C57 1.382(3)
C56 C61 1.392(3)
C57 C58 1.392(3)
C58 C59 1.376(4)
C59 C60 1.375(3)
C60 C61 1.383(3)
C62 C63 1.388(3)
C62 C67 1.384(3)
C63 C64 1.388(3)
C64 C65 1.378(3)
C65 C66 1.379(3)
C66 C67 1.386(3)
O02 C02 1.383(3)
